data_2235011
loop_
_publ_author_name
'Li, Hong-Xia'
'Song, Yu-Su'
'Qu, Yong-nian'
'Lu, Jiang-Bing'
'Wang, Hong-Mei'

_publ_section_title
;
 Ethyl
 2-methyl-6-(propan-2-ylamino)-4-sulfanylidene-3<i>H</i>,11<i>H</i>-pyrimido[1,6-<i>c</i>]quinazoline-1-carboxylate
;
_journal_coeditor_code HB6711
_journal_issue 6
_journal_name_full 'Acta Crystallographica Section E'
_journal_page_first o1821
_journal_paper_doi 10.1107/S1600536812019952
_journal_volume 68
_journal_year 2012
_chemical_formula_iupac 'C18 H22 N4 O2 S'
_chemical_formula_moiety 'C18 H22 N4 O2 S'
_chemical_formula_sum 'C18 H22 N4 O2 S'
_chemical_formula_weight 358.46
_chemical_name_systematic
;
Ethyl 2-methyl-6-(propan-2-ylamino)-4-sulfanylidene-3<i>H</i>,11<i>H</i>-
pyrimido[1,6-<i>c</i>]quinazoline-1-carboxylate
;
_space_group_IT_number 14
_symmetry_cell_setting monoclinic
_symmetry_space_group_name_Hall '-P 2yn'
_symmetry_space_group_name_H-M 'P 1 21/n 1'
_atom_sites_solution_hydrogens geom
_atom_sites_solution_primary direct
_atom_sites_solution_secondary difmap
_cell_angle_alpha 90.00
_cell_angle_beta 102.3470(10)
_cell_angle_gamma 90.00
_cell_formula_units_Z 4
_cell_length_a 9.4128(3)
_cell_length_b 10.5636(5)
_cell_length_c 19.2052(6)
_cell_measurement_reflns_used 4329
_cell_measurement_temperature 298(2)
_cell_measurement_theta_max 27.73
_cell_measurement_theta_min 2.21
_cell_volume 1865.46(12)
_computing_cell_refinement 'SAINT (Bruker, 2001)'
_computing_data_collection 'SMART (Bruker, 2001)'
_computing_data_reduction 'SAINT (Bruker, 2001)'
_computing_molecular_graphics 'PLATON (Spek, 2009)'
_computing_publication_material 'SHELXTL (Sheldrick, 2008)'
_computing_structure_refinement 'SHELXL97 (Sheldrick, 2008)'
_computing_structure_solution 'SHELXS97 (Sheldrick, 2008)'
_diffrn_ambient_temperature 298(2)
_diffrn_measured_fraction_theta_full 0.997
_diffrn_measured_fraction_theta_max 0.997
_diffrn_measurement_device_type 'Bruker SMART CCD'
_diffrn_measurement_method '\f and \w scans'
_diffrn_radiation_monochromator graphite
_diffrn_radiation_source 'fine-focus sealed tube'
_diffrn_radiation_type MoK\a
_diffrn_radiation_wavelength 0.71073
_diffrn_reflns_av_R_equivalents 0.0759
_diffrn_reflns_av_sigmaI/netI 0.0550
_diffrn_reflns_limit_h_max 11
_diffrn_reflns_limit_h_min -11
_diffrn_reflns_limit_k_max 10
_diffrn_reflns_limit_k_min -13
_diffrn_reflns_limit_l_max 24
_diffrn_reflns_limit_l_min -24
_diffrn_reflns_number 12093
_diffrn_reflns_theta_full 26.50
_diffrn_reflns_theta_max 26.50
_diffrn_reflns_theta_min 2.17
_diffrn_standards_decay_% 0
_diffrn_standards_interval_count 0
_diffrn_standards_number 0
_exptl_absorpt_coefficient_mu 0.192
_exptl_absorpt_correction_T_max 0.962
_exptl_absorpt_correction_T_min 0.955
_exptl_absorpt_correction_type multi-scan
_exptl_absorpt_process_details '(SADABS; Sheldrick, 1996)'
_exptl_crystal_colour colorless
_exptl_crystal_density_diffrn 1.288
_exptl_crystal_density_method 'not measured'
_exptl_crystal_description block
_exptl_crystal_F_000 760.0
_exptl_crystal_size_max 0.30
_exptl_crystal_size_mid 0.20
_exptl_crystal_size_min 0.20
_refine_diff_density_max 0.337
_refine_diff_density_min -0.269
_refine_ls_extinction_method none
_refine_ls_goodness_of_fit_ref 1.034
_refine_ls_hydrogen_treatment mixed
_refine_ls_matrix_type full
_refine_ls_number_parameters 236
_refine_ls_number_reflns 3857
_refine_ls_number_restraints 2
_refine_ls_restrained_S_all 1.034
_refine_ls_R_factor_all 0.0624
_refine_ls_R_factor_gt 0.0497
_refine_ls_shift/su_max 0.025
_refine_ls_shift/su_mean 0.001
_refine_ls_structure_factor_coef Fsqd
_refine_ls_weighting_details 'calc w=1/[\s^2^(Fo^2^)+(0.0772P)^2^+0.1069P] where P=(Fo^2^+2Fc^2^)/3'
_refine_ls_weighting_scheme calc
_refine_ls_wR_factor_gt 0.1315
_refine_ls_wR_factor_ref 0.1393
_reflns_number_gt 3014
_reflns_number_total 3857
_reflns_threshold_expression I>2\s(I)
_cod_data_source_file hb6711.cif
_cod_data_source_block I
_cod_original_sg_symbol_H-M 'P 21/n'
_cod_database_code 2235011
_cod_database_fobs_code 2235011

loop_
_symmetry_equiv_pos_as_xyz
'x, y, z'
'-x+1/2, y+1/2, -z+1/2'
'-x, -y, -z'
'x-1/2, -y-1/2, z-1/2'

loop_
_atom_site_type_symbol
_atom_site_label
_atom_site_fract_x
_atom_site_fract_y
_atom_site_fract_z
_atom_site_U_iso_or_equiv
_atom_site_adp_type
_atom_site_calc_flag
_atom_site_refinement_flags
_atom_site_occupancy
_atom_site_symmetry_multiplicity
C C1 0.09011(18) 0.72990(17) 0.84262(9) 0.0364(4) Uani d . 1 1
C C2 0.0719(2) 0.67844(18) 0.77505(10) 0.0462(5) Uani d . 1 1
H H2 0.0294 0.5991 0.7656 0.055 Uiso calc R 1 1
C C3 0.1170(3) 0.7450(2) 0.72128(10) 0.0570(6) Uani d . 1 1
H H3 0.1042 0.7107 0.6758 0.068 Uiso calc R 1 1
C C4 0.1809(3) 0.8623(2) 0.73568(11) 0.0558(6) Uani d . 1 1
H H4 0.2120 0.9067 0.6998 0.067 Uiso calc R 1 1
C C5 0.1991(2) 0.91431(19) 0.80297(10) 0.0494(5) Uani d . 1 1
H H5 0.2422 0.9935 0.8120 0.059 Uiso calc R 1 1
C C6 0.1535(2) 0.84940(17) 0.85729(9) 0.0380(4) Uani d . 1 1
C C7 0.17531(19) 0.83292(16) 0.97816(9) 0.0348(4) Uani d . 1 1
C C8 0.04635(19) 0.66650(16) 0.90571(9) 0.0345(4) Uani d . 1 1
H H8 -0.0437 0.7061 0.9126 0.041 Uiso calc R 1 1
C C9 0.2171(2) 1.00033(18) 1.06939(10) 0.0466(5) Uani d . 1 1
H H9 0.1470 1.0559 1.0387 0.056 Uiso calc R 1 1
C C10 0.1933(3) 1.0103(2) 1.14433(12) 0.0612(6) Uani d . 1 1
H H10A 0.0963 0.9833 1.1453 0.092 Uiso calc R 1 1
H H10B 0.2063 1.0965 1.1601 0.092 Uiso calc R 1 1
H H10C 0.2621 0.9573 1.1753 0.092 Uiso calc R 1 1
C C11 0.3679(3) 1.0396(2) 1.06328(15) 0.0795(8) Uani d . 1 1
H H11A 0.4385 0.9897 1.0953 0.119 Uiso calc R 1 1
H H11B 0.3823 1.1275 1.0754 0.119 Uiso calc R 1 1
H H11C 0.3791 1.0265 1.0153 0.119 Uiso calc R 1 1
C C12 0.28831(19) 0.62791(16) 0.97962(9) 0.0343(4) Uani d . 1 1
C C13 0.13802(19) 0.44969(16) 0.92654(9) 0.0363(4) Uani d . 1 1
C C14 0.02360(19) 0.52521(16) 0.90196(9) 0.0355(4) Uani d . 1 1
C C15 0.1435(2) 0.30767(17) 0.92606(12) 0.0502(5) Uani d . 1 1
H H15A 0.1103 0.2753 0.9665 0.075 Uiso calc R 1 1
H H15B 0.2417 0.2804 0.9284 0.075 Uiso calc R 1 1
H H15C 0.0821 0.2765 0.8830 0.075 Uiso calc R 1 1
C C16 -0.1233(2) 0.47530(18) 0.87161(9) 0.0404(4) Uani d . 1 1
C C17 -0.3692(2) 0.5353(2) 0.82596(12) 0.0552(5) Uani d . 1 1
H H17A -0.4100 0.4905 0.8612 0.066 Uiso calc R 1 1
H H17B -0.3745 0.4806 0.7849 0.066 Uiso calc R 1 1
C C18 -0.4504(3) 0.6539(3) 0.8048(2) 0.0979(11) Uani d . 1 1
H H18A -0.4431 0.7077 0.8457 0.147 Uiso calc R 1 1
H H18B -0.5508 0.6345 0.7856 0.147 Uiso calc R 1 1
H H18C -0.4101 0.6966 0.7693 0.147 Uiso calc R 1 1
S S1 0.44958(5) 0.68615(5) 1.01900(3) 0.04898(19) Uani d . 1 1
N N1 0.16807(17) 0.90727(14) 0.92474(8) 0.0399(4) Uani d . 1 1
N N2 0.18611(17) 0.86974(14) 1.04561(8) 0.0387(4) Uani d D 1 1
H H2A 0.191(2) 0.8115(14) 1.0774(8) 0.046 Uiso d D 1 1
N N3 0.16359(15) 0.69732(13) 0.96840(7) 0.0326(3) Uani d . 1 1
N N4 0.27056(16) 0.50620(14) 0.95704(8) 0.0393(4) Uani d D 1 1
H H4A 0.3503(15) 0.4619(16) 0.9646(10) 0.047 Uiso d D 1 1
O O1 -0.21898(14) 0.57011(13) 0.85569(8) 0.0525(4) Uani d . 1 1
O O2 -0.15658(16) 0.36556(14) 0.86187(8) 0.0569(4) Uani d . 1 1

loop_
_atom_site_aniso_label
_atom_site_aniso_U_11
_atom_site_aniso_U_22
_atom_site_aniso_U_33
_atom_site_aniso_U_12
_atom_site_aniso_U_13
_atom_site_aniso_U_23
C1 0.0333(9) 0.0385(10) 0.0363(9) 0.0059(8) 0.0045(7) 0.0066(7)
C2 0.0516(12) 0.0455(11) 0.0392(10) 0.0030(9) 0.0045(9) 0.0016(8)
C3 0.0744(15) 0.0612(14) 0.0352(10) 0.0142(12) 0.0113(10) 0.0055(9)
C4 0.0695(15) 0.0559(13) 0.0460(11) 0.0109(11) 0.0215(10) 0.0180(10)
C5 0.0567(13) 0.0425(11) 0.0509(11) 0.0035(9) 0.0163(10) 0.0131(9)
C6 0.0387(10) 0.0348(10) 0.0401(9) 0.0068(8) 0.0077(8) 0.0051(7)
C7 0.0306(9) 0.0329(9) 0.0409(9) 0.0019(7) 0.0077(7) -0.0004(7)
C8 0.0298(8) 0.0366(10) 0.0357(8) 0.0006(7) 0.0041(7) 0.0004(7)
C9 0.0554(12) 0.0361(10) 0.0481(11) 0.0040(9) 0.0107(9) -0.0051(8)
C10 0.0690(15) 0.0603(14) 0.0544(12) 0.0072(12) 0.0140(11) -0.0168(10)
C11 0.0865(19) 0.0674(17) 0.0933(19) -0.0312(14) 0.0387(16) -0.0277(14)
C12 0.0369(9) 0.0324(9) 0.0338(8) 0.0020(7) 0.0077(7) 0.0034(7)
C13 0.0379(10) 0.0346(9) 0.0379(9) -0.0025(7) 0.0113(7) 0.0015(7)
C14 0.0362(9) 0.0358(10) 0.0348(9) -0.0028(7) 0.0085(7) 0.0006(7)
C15 0.0483(12) 0.0375(11) 0.0662(13) -0.0022(9) 0.0150(10) 0.0009(9)
C16 0.0414(10) 0.0440(11) 0.0356(9) -0.0047(9) 0.0074(8) 0.0039(8)
C17 0.0373(11) 0.0642(14) 0.0587(12) -0.0093(10) -0.0021(9) -0.0010(10)
C18 0.0541(16) 0.0719(18) 0.148(3) 0.0067(13) -0.0231(17) -0.0301(18)
S1 0.0332(3) 0.0401(3) 0.0684(4) 0.00183(19) -0.0007(2) -0.0082(2)
N1 0.0450(9) 0.0325(8) 0.0420(8) 0.0024(7) 0.0088(7) 0.0039(6)
N2 0.0451(9) 0.0327(8) 0.0389(8) 0.0017(7) 0.0104(7) -0.0004(6)
N3 0.0310(7) 0.0323(8) 0.0335(7) 0.0012(6) 0.0043(6) 0.0010(6)
N4 0.0338(8) 0.0320(8) 0.0507(9) 0.0033(6) 0.0057(7) 0.0006(7)
O1 0.0345(7) 0.0504(9) 0.0675(9) -0.0043(6) -0.0002(6) -0.0017(7)
O2 0.0522(9) 0.0447(9) 0.0673(9) -0.0126(7) -0.0016(7) 0.0034(7)

loop_
_atom_type_symbol
_atom_type_description
_atom_type_scat_dispersion_real
_atom_type_scat_dispersion_imag
_atom_type_scat_source
C C 0.0033 0.0016 'International Tables Vol C Tables 4.2.6.8 and 6.1.1.4'
H H 0.0000 0.0000 'International Tables Vol C Tables 4.2.6.8 and 6.1.1.4'
N N 0.0061 0.0033 'International Tables Vol C Tables 4.2.6.8 and 6.1.1.4'
O O 0.0106 0.0060 'International Tables Vol C Tables 4.2.6.8 and 6.1.1.4'
S S 0.1246 0.1234 'International Tables Vol C Tables 4.2.6.8 and 6.1.1.4'

loop_
_geom_angle_atom_site_label_1
_geom_angle_atom_site_label_2
_geom_angle_atom_site_label_3
_geom_angle
C2 C1 C6 120.35(16)
C2 C1 C8 125.15(16)
C6 C1 C8 114.50(15)
C1 C2 C3 120.16(19)
C1 C2 H2 119.9
C3 C2 H2 119.9
C4 C3 C2 119.69(19)
C4 C3 H3 120.2
C2 C3 H3 120.2
C3 C4 C5 120.42(19)
C3 C4 H4 119.8
C5 C4 H4 119.8
C4 C5 C6 120.66(19)
C4 C5 H5 119.7
C6 C5 H5 119.7
C5 C6 C1 118.72(17)
C5 C6 N1 119.32(17)
C1 C6 N1 121.92(15)
N1 C7 N2 125.29(16)
N1 C7 N3 120.91(15)
N2 C7 N3 113.72(15)
N3 C8 C14 109.22(13)
N3 C8 C1 105.62(13)
C14 C8 C1 117.33(14)
N3 C8 H8 108.1
C14 C8 H8 108.1
C1 C8 H8 108.1
N2 C9 C10 107.66(17)
N2 C9 C11 111.32(17)
C10 C9 C11 112.96(19)
N2 C9 H9 108.3
C10 C9 H9 108.3
C11 C9 H9 108.3
C9 C10 H10A 109.5
C9 C10 H10B 109.5
H10A C10 H10B 109.5
C9 C10 H10C 109.5
H10A C10 H10C 109.5
H10B C10 H10C 109.5
C9 C11 H11A 109.5
C9 C11 H11B 109.5
H11A C11 H11B 109.5
C9 C11 H11C 109.5
H11A C11 H11C 109.5
H11B C11 H11C 109.5
N4 C12 N3 114.64(15)
N4 C12 S1 122.31(13)
N3 C12 S1 123.04(13)
C14 C13 N4 118.16(16)
C14 C13 C15 128.17(17)
N4 C13 C15 113.67(16)
C13 C14 C16 122.63(17)
C13 C14 C8 118.46(16)
C16 C14 C8 118.91(15)
C13 C15 H15A 109.5
C13 C15 H15B 109.5
H15A C15 H15B 109.5
C13 C15 H15C 109.5
H15A C15 H15C 109.5
H15B C15 H15C 109.5
O2 C16 O1 122.99(17)
O2 C16 C14 126.50(18)
O1 C16 C14 110.52(16)
O1 C17 C18 107.19(18)
O1 C17 H17A 110.3
C18 C17 H17A 110.3
O1 C17 H17B 110.3
C18 C17 H17B 110.3
H17A C17 H17B 108.5
C17 C18 H18A 109.5
C17 C18 H18B 109.5
H18A C18 H18B 109.5
C17 C18 H18C 109.5
H18A C18 H18C 109.5
H18B C18 H18C 109.5
C7 N1 C6 116.54(15)
C7 N2 C9 123.11(15)
C7 N2 H2A 117.5(13)
C9 N2 H2A 118.4(13)
C12 N3 C7 118.27(14)
C12 N3 C8 118.45(14)
C7 N3 C8 110.19(13)
C12 N4 C13 125.35(15)
C12 N4 H4A 114.4(14)
C13 N4 H4A 120.2(14)
C16 O1 C17 116.80(15)

loop_
_geom_bond_atom_site_label_1
_geom_bond_atom_site_label_2
_geom_bond_distance
C1 C2 1.384(2)
C1 C6 1.399(3)
C1 C8 1.516(2)
C2 C3 1.389(3)
C2 H2 0.9300
C3 C4 1.380(3)
C3 H3 0.9300
C4 C5 1.381(3)
C4 H4 0.9300
C5 C6 1.390(3)
C5 H5 0.9300
C6 N1 1.412(2)
C7 N1 1.282(2)
C7 N2 1.335(2)
C7 N3 1.446(2)
C8 N3 1.485(2)
C8 C14 1.507(2)
C8 H8 0.9800
C9 N2 1.463(2)
C9 C10 1.507(3)
C9 C11 1.507(3)
C9 H9 0.9800
C10 H10A 0.9600
C10 H10B 0.9600
C10 H10C 0.9600
C11 H11A 0.9600
C11 H11B 0.9600
C11 H11C 0.9600
C12 N4 1.356(2)
C12 N3 1.362(2)
C12 S1 1.6625(18)
C13 C14 1.342(2)
C13 N4 1.394(2)
C13 C15 1.501(2)
C14 C16 1.478(2)
C15 H15A 0.9600
C15 H15B 0.9600
C15 H15C 0.9600
C16 O2 1.205(2)
C16 O1 1.338(2)
C17 O1 1.454(2)
C17 C18 1.479(3)
C17 H17A 0.9700
C17 H17B 0.9700
C18 H18A 0.9600
C18 H18B 0.9600
C18 H18C 0.9600
N2 H2A 0.861(9)
N4 H4A 0.870(9)

loop_
_geom_hbond_atom_site_label_D
_geom_hbond_atom_site_label_H
_geom_hbond_atom_site_label_A
_geom_hbond_site_symmetry_A
_geom_hbond_distance_DH
_geom_hbond_distance_HA
_geom_hbond_distance_DA
_geom_hbond_angle_DHA
N2 H2A O2 3_567 0.861(9) 2.263(11) 3.102(2) 164.6(18)
N4 H4A S1 3_667 0.870(9) 2.417(10) 3.2804(15) 172.1(18)
